data_7152517
loop_
_publ_author_name
'Son, Jung-Ho'
'Hoefelmeyer, James D.'

_publ_section_title
;
 1,2-Nucleophilic addition of 2-(picolyl)organoboranes to nitrile,
 aldehyde, ketone, and amide.
;
_journal_issue 33
_journal_name_full 'Organic &amp; biomolecular chemistry'
_journal_page_first 6656
_journal_page_last 6664
_journal_paper_doi 10.1039/c2ob25518a
_journal_volume 10
_journal_year 2012
_chemical_formula_moiety 'C25 H21 B N2'
_chemical_formula_sum 'C25 H21 B N2'
_chemical_formula_weight 360.25
_chemical_name_common diphenylboronpicoline-benzonitrile
_chemical_name_systematic
;
?
;
_space_group_IT_number 14
_symmetry_cell_setting monoclinic
_symmetry_space_group_name_Hall '-P 2ybc'
_symmetry_space_group_name_H-M 'P 1 21/c 1'
_atom_sites_solution_hydrogens geom
_atom_sites_solution_primary direct
_atom_sites_solution_secondary difmap
_audit_creation_method SHELXL-97
_cell_angle_alpha 90.00
_cell_angle_beta 102.7680(10)
_cell_angle_gamma 90.00
_cell_formula_units_Z 8
_cell_length_a 17.8677(8)
_cell_length_b 20.0262(9)
_cell_length_c 10.9651(5)
_cell_measurement_reflns_used 9882
_cell_measurement_temperature 100(2)
_cell_measurement_theta_max 25.40
_cell_measurement_theta_min 2.34
_cell_volume 3826.5(3)
_computing_cell_refinement 'Bruker SMART'
_computing_data_collection 'Bruker SMART'
_computing_data_reduction 'Bruker SAINT'
_computing_molecular_graphics 'Bruker SHELXTL'
_computing_publication_material 'Bruker SHELXTL'
_computing_structure_refinement 'Bruker SHELXTL'
_computing_structure_solution 'Bruker SHELXTL'
_diffrn_ambient_temperature 100(2)
_diffrn_measured_fraction_theta_full 0.999
_diffrn_measured_fraction_theta_max 0.999
_diffrn_measurement_device_type 'CCD area detector'
_diffrn_measurement_method 'phi and omega scans'
_diffrn_radiation_monochromator graphite
_diffrn_radiation_source 'fine-focus sealed tube'
_diffrn_radiation_type MoK\a
_diffrn_radiation_wavelength 0.71073
_diffrn_reflns_av_R_equivalents 0.0327
_diffrn_reflns_av_sigmaI/netI 0.0224
_diffrn_reflns_limit_h_max 21
_diffrn_reflns_limit_h_min -21
_diffrn_reflns_limit_k_max 24
_diffrn_reflns_limit_k_min -24
_diffrn_reflns_limit_l_max 13
_diffrn_reflns_limit_l_min -13
_diffrn_reflns_number 38225
_diffrn_reflns_theta_full 25.40
_diffrn_reflns_theta_max 25.40
_diffrn_reflns_theta_min 2.03
_exptl_absorpt_coefficient_mu 0.072
_exptl_absorpt_correction_T_max 0.9716
_exptl_absorpt_correction_T_min 0.9517
_exptl_absorpt_correction_type multi-scan
_exptl_absorpt_process_details 'SADABS (Bruker, 2003)'
_exptl_crystal_colour orange
_exptl_crystal_density_diffrn 1.251
_exptl_crystal_density_method 'not measured'
_exptl_crystal_description prism
_exptl_crystal_F_000 1520
_exptl_crystal_size_max 0.69
_exptl_crystal_size_mid 0.45
_exptl_crystal_size_min 0.40
_refine_diff_density_max 0.291
_refine_diff_density_min -0.208
_refine_diff_density_rms 0.036
_refine_ls_extinction_method none
_refine_ls_goodness_of_fit_ref 1.020
_refine_ls_hydrogen_treatment mixed
_refine_ls_matrix_type full
_refine_ls_number_parameters 513
_refine_ls_number_reflns 7051
_refine_ls_number_restraints 0
_refine_ls_restrained_S_all 1.020
_refine_ls_R_factor_all 0.0462
_refine_ls_R_factor_gt 0.0346
_refine_ls_shift/su_max 0.000
_refine_ls_shift/su_mean 0.000
_refine_ls_structure_factor_coef Fsqd
_refine_ls_weighting_details 'calc w=1/[\s^2^(Fo^2^)+(0.0408P)^2^+1.4922P] where P=(Fo^2^+2Fc^2^)/3'
_refine_ls_weighting_scheme calc
_refine_ls_wR_factor_gt 0.0833
_refine_ls_wR_factor_ref 0.0917
_reflns_number_gt 5821
_reflns_number_total 7051
_reflns_threshold_expression >2sigma(I)
_cod_data_source_file c2ob25518a.txt
_cod_data_source_block 22
_cod_depositor_comments
;
The following automatic conversions were performed:

'_symmetry_cell_setting' value 'Monoclinic' changed to 'monoclinic'
according to /home/saulius/struct/CIF-dictionaries/cif_core.dic
dictionary named 'cif_core.dic' version 2.4.1 from 2010-06-29.

Automatic conversion script
Id: cif_fix_values 1891 2012-01-12 08:04:46Z andrius 
;
_cod_original_sg_symbol_H-M 'P2(1)/c '
_cod_database_code 7152517

loop_
_symmetry_equiv_pos_as_xyz
'x, y, z'
'-x, y+1/2, -z+1/2'
'-x, -y, -z'
'x, -y-1/2, z-1/2'

loop_
_atom_site_label
_atom_site_type_symbol
_atom_site_fract_x
_atom_site_fract_y
_atom_site_fract_z
_atom_site_U_iso_or_equiv
_atom_site_adp_type
_atom_site_occupancy
_atom_site_symmetry_multiplicity
_atom_site_calc_flag
_atom_site_refinement_flags
C2 C -0.10135(7) 0.38489(7) 0.52862(12) 0.0213(3) Uani 1 1 d .
H2 H -0.1175 0.3416 0.4984 0.026 Uiso 1 1 calc R
C3 C -0.14098(8) 0.43916(7) 0.47186(13) 0.0246(3) Uani 1 1 d .
H3 H -0.1841 0.4336 0.4043 0.030 Uiso 1 1 calc R
C4 C -0.11652(8) 0.50306(7) 0.51568(13) 0.0247(3) Uani 1 1 d .
H4 H -0.1421 0.5417 0.4768 0.030 Uiso 1 1 calc R
C5 C -0.05539(8) 0.50900(7) 0.61503(13) 0.0233(3) Uani 1 1 d .
H54 H -0.0388 0.5522 0.6454 0.028 Uiso 1 1 calc R
C6 C -0.01646(7) 0.45216(6) 0.67337(12) 0.0201(3) Uani 1 1 d .
C7 C 0.04358(8) 0.45717(6) 0.78200(12) 0.0215(3) Uani 1 1 d .
H7 H 0.0676 0.4992 0.8033 0.026 Uiso 1 1 calc R
C8 C 0.06802(7) 0.40292(6) 0.85742(12) 0.0190(3) Uani 1 1 d .
C9 C 0.12033(7) 0.41011(6) 0.98245(12) 0.0201(3) Uani 1 1 d .
C10 C 0.12106(8) 0.46816(7) 1.05342(13) 0.0249(3) Uani 1 1 d .
H10 H 0.0860 0.5032 1.0229 0.030 Uiso 1 1 calc R
C11 C 0.17227(9) 0.47531(7) 1.16784(13) 0.0289(3) Uani 1 1 d .
H11 H 0.1725 0.5153 1.2146 0.035 Uiso 1 1 calc R
C12 C 0.22312(8) 0.42425(8) 1.21426(13) 0.0289(3) Uani 1 1 d .
H12 H 0.2585 0.4293 1.2923 0.035 Uiso 1 1 calc R
C13 C 0.22192(8) 0.36597(7) 1.14614(13) 0.0261(3) Uani 1 1 d .
H13 H 0.2562 0.3307 1.1782 0.031 Uiso 1 1 calc R
C14 C 0.17109(7) 0.35875(7) 1.03146(12) 0.0219(3) Uani 1 1 d .
H14 H 0.1708 0.3184 0.9857 0.026 Uiso 1 1 calc R
C15 C 0.08133(7) 0.32482(6) 0.60052(12) 0.0177(3) Uani 1 1 d .
C16 C 0.06616(7) 0.32123(6) 0.46918(12) 0.0191(3) Uani 1 1 d .
H16 H 0.0144 0.3197 0.4237 0.023 Uiso 1 1 calc R
C17 C 0.12470(8) 0.31983(6) 0.40374(12) 0.0207(3) Uani 1 1 d .
H17 H 0.1125 0.3173 0.3150 0.025 Uiso 1 1 calc R
C18 C 0.20064(8) 0.32214(7) 0.46806(13) 0.0235(3) Uani 1 1 d .
H18 H 0.2408 0.3216 0.4239 0.028 Uiso 1 1 calc R
C19 C 0.21742(8) 0.32523(7) 0.59744(13) 0.0256(3) Uani 1 1 d .
H19 H 0.2694 0.3266 0.6423 0.031 Uiso 1 1 calc R
C20 C 0.15864(8) 0.32630(7) 0.66195(12) 0.0220(3) Uani 1 1 d .
H20 H 0.1715 0.3281 0.7507 0.026 Uiso 1 1 calc R
C21 C -0.03758(7) 0.25901(6) 0.66564(11) 0.0171(3) Uani 1 1 d .
C22 C -0.01679(7) 0.20107(6) 0.61095(12) 0.0206(3) Uani 1 1 d .
H22 H 0.0256 0.2025 0.5718 0.025 Uiso 1 1 calc R
C23 C -0.05606(8) 0.14132(7) 0.61178(13) 0.0250(3) Uani 1 1 d .
H23 H -0.0400 0.1026 0.5746 0.030 Uiso 1 1 calc R
C24 C -0.11869(8) 0.13824(6) 0.66681(13) 0.0233(3) Uani 1 1 d .
H24 H -0.1458 0.0975 0.6674 0.028 Uiso 1 1 calc R
C25 C -0.14146(7) 0.19505(7) 0.72106(12) 0.0217(3) Uani 1 1 d .
H25 H -0.1847 0.1935 0.7582 0.026 Uiso 1 1 calc R
C26 C -0.10102(7) 0.25422(6) 0.72109(12) 0.0198(3) Uani 1 1 d .
H26 H -0.1167 0.2926 0.7598 0.024 Uiso 1 1 calc R
B1 B 0.01279(8) 0.32659(7) 0.67713(13) 0.0180(3) Uani 1 1 d .
N1 N -0.04006(6) 0.39038(5) 0.62608(10) 0.0180(2) Uani 1 1 d .
N2 N 0.04419(6) 0.34165(5) 0.81630(10) 0.0186(2) Uani 1 1 d .
C27 C 0.32662(8) 0.59030(7) 0.89389(13) 0.0247(3) Uani 1 1 d .
H27 H 0.3010 0.6321 0.8902 0.030 Uiso 1 1 calc R
C28 C 0.29719(8) 0.53690(7) 0.94553(14) 0.0298(3) Uani 1 1 d .
H28 H 0.2522 0.5415 0.9776 0.036 Uiso 1 1 calc R
C29 C 0.33465(8) 0.47540(7) 0.95003(14) 0.0297(3) Uani 1 1 d .
H29 H 0.3156 0.4376 0.9860 0.036 Uiso 1 1 calc R
C30 C 0.39884(8) 0.47013(7) 0.90232(13) 0.0266(3) Uani 1 1 d .
H30 H 0.4242 0.4283 0.9048 0.032 Uiso 1 1 calc R
C31 C 0.42795(8) 0.52598(7) 0.84940(12) 0.0217(3) Uani 1 1 d .
C32 C 0.49152(8) 0.52041(7) 0.79166(13) 0.0240(3) Uani 1 1 d .
H32 H 0.5244 0.4828 0.8100 0.029 Uiso 1 1 calc R
C33 C 0.50664(7) 0.56799(6) 0.71012(12) 0.0209(3) Uani 1 1 d .
C34 C 0.55851(7) 0.55512(7) 0.62339(12) 0.0226(3) Uani 1 1 d .
C35 C 0.59856(9) 0.49529(8) 0.62614(14) 0.0310(3) Uani 1 1 d .
H35 H 0.5937 0.4621 0.6859 0.037 Uiso 1 1 calc R
C36 C 0.64540(9) 0.48327(8) 0.54317(14) 0.0343(4) Uani 1 1 d .
H36 H 0.6726 0.4423 0.5475 0.041 Uiso 1 1 calc R
C37 C 0.65295(8) 0.52995(8) 0.45457(14) 0.0309(3) Uani 1 1 d .
H37 H 0.6849 0.5214 0.3976 0.037 Uiso 1 1 calc R
C38 C 0.61326(9) 0.58938(8) 0.45007(15) 0.0356(4) Uani 1 1 d .
H38 H 0.6174 0.6218 0.3887 0.043 Uiso 1 1 calc R
C39 C 0.56760(8) 0.60214(8) 0.53405(15) 0.0327(3) Uani 1 1 d .
H39 H 0.5419 0.6438 0.5308 0.039 Uiso 1 1 calc R
C40 C 0.36734(7) 0.70759(6) 0.74729(12) 0.0195(3) Uani 1 1 d .
C41 C 0.35822(8) 0.76885(7) 0.80347(13) 0.0235(3) Uani 1 1 d .
H41 H 0.3891 0.7785 0.8838 0.028 Uiso 1 1 calc R
C42 C 0.30509(8) 0.81621(7) 0.74478(14) 0.0284(3) Uani 1 1 d .
H42 H 0.3003 0.8574 0.7854 0.034 Uiso 1 1 calc R
C43 C 0.25944(8) 0.80368(7) 0.62809(14) 0.0278(3) Uani 1 1 d .
H43 H 0.2233 0.8360 0.5883 0.033 Uiso 1 1 calc R
C44 C 0.26693(8) 0.74348(7) 0.56961(13) 0.0269(3) Uani 1 1 d .
H44 H 0.2360 0.7344 0.4891 0.032 Uiso 1 1 calc R
C45 C 0.31969(7) 0.69650(7) 0.62896(13) 0.0229(3) Uani 1 1 d .
H45 H 0.3237 0.6553 0.5879 0.028 Uiso 1 1 calc R
C46 C 0.49368(7) 0.67614(6) 0.93094(12) 0.0195(3) Uani 1 1 d .
C47 C 0.57066(7) 0.68675(6) 0.92817(13) 0.0210(3) Uani 1 1 d .
H47 H 0.5867 0.6788 0.8524 0.025 Uiso 1 1 calc R
C48 C 0.62443(8) 0.70849(7) 1.03200(13) 0.0246(3) Uani 1 1 d .
H48 H 0.6762 0.7153 1.0265 0.030 Uiso 1 1 calc R
C49 C 0.60258(8) 0.72032(7) 1.14379(13) 0.0255(3) Uani 1 1 d .
H49 H 0.6390 0.7358 1.2148 0.031 Uiso 1 1 calc R
C50 C 0.52702(8) 0.70934(7) 1.15106(13) 0.0244(3) Uani 1 1 d .
H50 H 0.5118 0.7165 1.2277 0.029 Uiso 1 1 calc R
C51 C 0.47366(8) 0.68790(6) 1.04606(12) 0.0215(3) Uani 1 1 d .
H51 H 0.4220 0.6810 1.0523 0.026 Uiso 1 1 calc R
B2 B 0.43107(8) 0.65175(7) 0.80700(14) 0.0197(3) Uani 1 1 d .
N3 N 0.39081(6) 0.58597(5) 0.84782(10) 0.0199(2) Uani 1 1 d .
N4 N 0.46988(6) 0.62689(6) 0.70415(11) 0.0213(2) Uani 1 1 d .
H52 H 0.0520(9) 0.3084(8) 0.8709(15) 0.031(4) Uiso 1 1 d .
H53 H 0.4781(10) 0.6556(9) 0.6462(17) 0.047(5) Uiso 1 1 d .

loop_
_atom_site_aniso_label
_atom_site_aniso_U_11
_atom_site_aniso_U_22
_atom_site_aniso_U_33
_atom_site_aniso_U_23
_atom_site_aniso_U_13
_atom_site_aniso_U_12
C2 0.0233(7) 0.0198(7) 0.0208(7) -0.0005(5) 0.0046(5) -0.0006(5)
C3 0.0242(7) 0.0250(7) 0.0237(7) 0.0018(6) 0.0032(6) 0.0035(6)
C4 0.0286(7) 0.0200(7) 0.0269(7) 0.0056(6) 0.0090(6) 0.0065(6)
C5 0.0292(7) 0.0154(6) 0.0264(7) 0.0003(5) 0.0088(6) 0.0012(5)
C6 0.0240(7) 0.0159(6) 0.0227(7) -0.0001(5) 0.0099(6) -0.0001(5)
C7 0.0260(7) 0.0142(6) 0.0245(7) -0.0016(5) 0.0056(6) -0.0025(5)
C8 0.0203(6) 0.0172(6) 0.0213(7) -0.0008(5) 0.0084(5) -0.0015(5)
C9 0.0226(7) 0.0180(6) 0.0215(7) 0.0004(5) 0.0088(5) -0.0055(5)
C10 0.0310(8) 0.0202(7) 0.0246(7) -0.0001(6) 0.0085(6) -0.0031(6)
C11 0.0395(8) 0.0258(7) 0.0227(7) -0.0052(6) 0.0099(6) -0.0108(6)
C12 0.0325(8) 0.0344(8) 0.0185(7) 0.0007(6) 0.0029(6) -0.0121(6)
C13 0.0249(7) 0.0310(8) 0.0224(7) 0.0046(6) 0.0052(6) -0.0017(6)
C14 0.0240(7) 0.0208(7) 0.0219(7) -0.0007(5) 0.0074(6) -0.0026(5)
C15 0.0219(6) 0.0098(6) 0.0212(6) 0.0013(5) 0.0048(5) -0.0004(5)
C16 0.0202(6) 0.0141(6) 0.0220(7) 0.0001(5) 0.0026(5) -0.0014(5)
C17 0.0278(7) 0.0150(6) 0.0203(7) 0.0015(5) 0.0074(6) 0.0001(5)
C18 0.0234(7) 0.0199(7) 0.0299(7) 0.0056(6) 0.0118(6) 0.0030(5)
C19 0.0189(7) 0.0269(7) 0.0300(8) 0.0084(6) 0.0031(6) 0.0019(6)
C20 0.0241(7) 0.0205(7) 0.0207(7) 0.0044(5) 0.0032(5) 0.0005(5)
C21 0.0188(6) 0.0167(6) 0.0143(6) 0.0020(5) 0.0008(5) 0.0012(5)
C22 0.0229(7) 0.0190(7) 0.0213(7) 0.0009(5) 0.0081(5) 0.0002(5)
C23 0.0300(7) 0.0160(7) 0.0296(8) -0.0032(6) 0.0077(6) 0.0002(5)
C24 0.0241(7) 0.0163(6) 0.0278(7) 0.0027(5) 0.0021(6) -0.0041(5)
C25 0.0178(6) 0.0246(7) 0.0226(7) 0.0046(5) 0.0041(5) 0.0002(5)
C26 0.0208(6) 0.0177(6) 0.0204(6) -0.0005(5) 0.0037(5) 0.0024(5)
B1 0.0204(7) 0.0147(7) 0.0188(7) 0.0003(6) 0.0037(6) 0.0009(6)
N1 0.0210(5) 0.0154(5) 0.0184(5) 0.0011(4) 0.0063(4) 0.0003(4)
N2 0.0241(6) 0.0130(5) 0.0186(6) 0.0016(4) 0.0048(5) -0.0005(4)
C27 0.0222(7) 0.0241(7) 0.0279(7) 0.0025(6) 0.0057(6) 0.0029(5)
C28 0.0249(7) 0.0314(8) 0.0353(8) 0.0073(6) 0.0114(6) 0.0014(6)
C29 0.0306(8) 0.0253(8) 0.0336(8) 0.0078(6) 0.0080(6) -0.0037(6)
C30 0.0283(7) 0.0200(7) 0.0304(8) 0.0037(6) 0.0045(6) 0.0011(6)
C31 0.0218(7) 0.0205(7) 0.0206(7) -0.0003(5) 0.0002(5) 0.0000(5)
C32 0.0219(7) 0.0199(7) 0.0295(7) 0.0011(6) 0.0043(6) 0.0033(5)
C33 0.0179(6) 0.0205(7) 0.0224(7) -0.0045(5) 0.0001(5) -0.0015(5)
C34 0.0185(6) 0.0242(7) 0.0236(7) -0.0069(6) 0.0011(5) -0.0031(5)
C35 0.0381(8) 0.0279(8) 0.0278(8) -0.0034(6) 0.0094(7) 0.0043(6)
C36 0.0397(9) 0.0310(8) 0.0328(8) -0.0089(7) 0.0095(7) 0.0077(7)
C37 0.0238(7) 0.0436(9) 0.0257(8) -0.0108(7) 0.0064(6) -0.0025(6)
C38 0.0310(8) 0.0394(9) 0.0399(9) 0.0052(7) 0.0151(7) -0.0014(7)
C39 0.0297(8) 0.0280(8) 0.0445(9) 0.0024(7) 0.0168(7) 0.0032(6)
C40 0.0191(6) 0.0205(7) 0.0201(7) 0.0037(5) 0.0068(5) -0.0025(5)
C41 0.0258(7) 0.0233(7) 0.0215(7) 0.0006(5) 0.0052(6) 0.0013(6)
C42 0.0302(8) 0.0227(7) 0.0337(8) 0.0019(6) 0.0103(6) 0.0039(6)
C43 0.0220(7) 0.0306(8) 0.0317(8) 0.0136(6) 0.0079(6) 0.0047(6)
C44 0.0212(7) 0.0361(8) 0.0224(7) 0.0067(6) 0.0023(6) -0.0028(6)
C45 0.0221(7) 0.0245(7) 0.0226(7) -0.0004(6) 0.0057(6) -0.0028(5)
C46 0.0224(7) 0.0133(6) 0.0227(7) 0.0019(5) 0.0046(5) 0.0023(5)
C47 0.0238(7) 0.0171(6) 0.0226(7) 0.0022(5) 0.0062(6) 0.0004(5)
C48 0.0202(7) 0.0194(7) 0.0332(8) 0.0013(6) 0.0036(6) -0.0007(5)
C49 0.0256(7) 0.0196(7) 0.0267(7) -0.0029(6) -0.0039(6) 0.0025(5)
C50 0.0289(7) 0.0221(7) 0.0216(7) -0.0011(6) 0.0045(6) 0.0060(6)
C51 0.0208(7) 0.0200(7) 0.0238(7) 0.0009(5) 0.0050(5) 0.0026(5)
B2 0.0210(7) 0.0181(7) 0.0210(7) 0.0005(6) 0.0064(6) -0.0007(6)
N3 0.0200(5) 0.0193(6) 0.0193(6) 0.0002(4) 0.0022(4) -0.0003(4)
N4 0.0246(6) 0.0194(6) 0.0201(6) 0.0009(5) 0.0054(5) 0.0005(5)

loop_
_atom_type_symbol
_atom_type_description
_atom_type_scat_dispersion_real
_atom_type_scat_dispersion_imag
_atom_type_scat_source
C C 0.0033 0.0016 'International Tables Vol C Tables 4.2.6.8 and 6.1.1.4'
H H 0.0000 0.0000 'International Tables Vol C Tables 4.2.6.8 and 6.1.1.4'
B B 0.0013 0.0007 'International Tables Vol C Tables 4.2.6.8 and 6.1.1.4'
N N 0.0061 0.0033 'International Tables Vol C Tables 4.2.6.8 and 6.1.1.4'

loop_
_geom_angle_atom_site_label_1
_geom_angle_atom_site_label_2
_geom_angle_atom_site_label_3
_geom_angle
N1 C2 C3 122.74(12)
N1 C2 H2 118.6
C3 C2 H2 118.6
C2 C3 C4 118.54(13)
C2 C3 H3 120.7
C4 C3 H3 120.7
C5 C4 C3 119.09(12)
C5 C4 H4 120.5
C3 C4 H4 120.5
C4 C5 C6 121.20(12)
C4 C5 H54 119.4
C6 C5 H54 119.4
N1 C6 C5 118.47(12)
N1 C6 C7 119.55(11)
C5 C6 C7 121.92(12)
C8 C7 C6 121.93(12)
C8 C7 H7 119.0
C6 C7 H7 119.0
N2 C8 C7 118.96(12)
N2 C8 C9 119.09(11)
C7 C8 C9 121.95(11)
C10 C9 C14 118.21(12)
C10 C9 C8 121.40(12)
C14 C9 C8 120.39(12)
C11 C10 C9 120.84(13)
C11 C10 H10 119.6
C9 C10 H10 119.6
C10 C11 C12 120.21(13)
C10 C11 H11 119.9
C12 C11 H11 119.9
C13 C12 C11 119.53(13)
C13 C12 H12 120.2
C11 C12 H12 120.2
C12 C13 C14 120.44(13)
C12 C13 H13 119.8
C14 C13 H13 119.8
C13 C14 C9 120.75(13)
C13 C14 H14 119.6
C9 C14 H14 119.6
C20 C15 C16 116.16(12)
C20 C15 B1 121.74(11)
C16 C15 B1 122.10(11)
C17 C16 C15 122.09(12)
C17 C16 H16 119.0
C15 C16 H16 119.0
C18 C17 C16 119.98(12)
C18 C17 H17 120.0
C16 C17 H17 120.0
C17 C18 C19 119.28(12)
C17 C18 H18 120.4
C19 C18 H18 120.4
C18 C19 C20 120.33(12)
C18 C19 H19 119.8
C20 C19 H19 119.8
C19 C20 C15 122.15(12)
C19 C20 H20 118.9
C15 C20 H20 118.9
C22 C21 C26 116.57(11)
C22 C21 B1 122.30(11)
C26 C21 B1 120.88(11)
C23 C22 C21 122.11(12)
C23 C22 H22 118.9
C21 C22 H22 118.9
C24 C23 C22 119.97(12)
C24 C23 H23 120.0
C22 C23 H23 120.0
C23 C24 C25 119.50(12)
C23 C24 H24 120.2
C25 C24 H24 120.2
C24 C25 C26 119.92(12)
C24 C25 H25 120.0
C26 C25 H25 120.0
C25 C26 C21 121.92(12)
C25 C26 H26 119.0
C21 C26 H26 119.0
N2 B1 N1 104.28(10)
N2 B1 C21 108.49(10)
N1 B1 C21 111.29(10)
N2 B1 C15 111.41(10)
N1 B1 C15 106.68(10)
C21 B1 C15 114.24(10)
C2 N1 C6 119.91(11)
C2 N1 B1 121.23(10)
C6 N1 B1 118.40(10)
C8 N2 B1 122.15(11)
C8 N2 H52 117.9(10)
B1 N2 H52 119.6(10)
N3 C27 C28 122.61(13)
N3 C27 H27 118.7
C28 C27 H27 118.7
C27 C28 C29 118.59(13)
C27 C28 H28 120.7
C29 C28 H28 120.7
C30 C29 C28 119.39(13)
C30 C29 H29 120.3
C28 C29 H29 120.3
C29 C30 C31 120.89(13)
C29 C30 H30 119.6
C31 C30 H30 119.6
N3 C31 C30 118.57(12)
N3 C31 C32 119.69(12)
C30 C31 C32 121.63(12)
C33 C32 C31 121.80(12)
C33 C32 H32 119.1
C31 C32 H32 119.1
N4 C33 C32 118.42(12)
N4 C33 C34 119.13(12)
C32 C33 C34 122.35(12)
C35 C34 C39 117.21(13)
C35 C34 C33 121.63(13)
C39 C34 C33 121.15(12)
C36 C35 C34 121.13(14)
C36 C35 H35 119.4
C34 C35 H35 119.4
C37 C36 C35 120.86(14)
C37 C36 H36 119.6
C35 C36 H36 119.6
C36 C37 C38 118.75(14)
C36 C37 H37 120.6
C38 C37 H37 120.6
C37 C38 C39 120.64(15)
C37 C38 H38 119.7
C39 C38 H38 119.7
C38 C39 C34 121.39(14)
C38 C39 H39 119.3
C34 C39 H39 119.3
C41 C40 C45 116.11(12)
C41 C40 B2 124.41(12)
C45 C40 B2 119.41(12)
C42 C41 C40 121.80(13)
C42 C41 H41 119.1
C40 C41 H41 119.1
C43 C42 C41 120.46(13)
C43 C42 H42 119.8
C41 C42 H42 119.8
C42 C43 C44 119.31(13)
C42 C43 H43 120.3
C44 C43 H43 120.3
C43 C44 C45 119.85(13)
C43 C44 H44 120.1
C45 C44 H44 120.1
C44 C45 C40 122.46(13)
C44 C45 H45 118.8
C40 C45 H45 118.8
C47 C46 C51 116.14(12)
C47 C46 B2 121.57(11)
C51 C46 B2 122.29(11)
C48 C47 C46 122.39(13)
C48 C47 H47 118.8
C46 C47 H47 118.8
C49 C48 C47 119.99(13)
C49 C48 H48 120.0
C47 C48 H48 120.0
C48 C49 C50 119.43(13)
C48 C49 H49 120.3
C50 C49 H49 120.3
C49 C50 C51 119.94(13)
C49 C50 H50 120.0
C51 C50 H50 120.0
C50 C51 C46 122.09(12)
C50 C51 H51 119.0
C46 C51 H51 119.0
N4 B2 N3 103.96(10)
N4 B2 C40 108.52(11)
N3 B2 C40 110.99(10)
N4 B2 C46 111.82(11)
N3 B2 C46 106.21(10)
C40 B2 C46 114.80(11)
C27 N3 C31 119.93(11)
C27 N3 B2 121.21(11)
C31 N3 B2 118.40(10)
C33 N4 B2 123.03(12)
C33 N4 H53 116.3(12)
B2 N4 H53 119.2(12)

loop_
_geom_bond_atom_site_label_1
_geom_bond_atom_site_label_2
_geom_bond_distance
C2 N1 1.3550(17)
C2 C3 1.3694(19)
C2 H2 0.9500
C3 C4 1.402(2)
C3 H3 0.9500
C4 C5 1.367(2)
C4 H4 0.9500
C5 C6 1.4114(18)
C5 H54 0.9500
C6 N1 1.3715(16)
C6 C7 1.4195(18)
C7 C8 1.3766(18)
C7 H7 0.9500
C8 N2 1.3436(16)
C8 C9 1.4858(18)
C9 C10 1.3975(19)
C9 C14 1.3978(19)
C10 C11 1.387(2)
C10 H10 0.9500
C11 C12 1.388(2)
C11 H11 0.9500
C12 C13 1.383(2)
C12 H12 0.9500
C13 C14 1.3865(19)
C13 H13 0.9500
C14 H14 0.9500
C15 C20 1.3968(18)
C15 C16 1.4072(18)
C15 B1 1.6314(19)
C16 C17 1.3933(18)
C16 H16 0.9500
C17 C18 1.3848(19)
C17 H17 0.9500
C18 C19 1.385(2)
C18 H18 0.9500
C19 C20 1.3901(19)
C19 H19 0.9500
C20 H20 0.9500
C21 C22 1.3938(18)
C21 C26 1.4029(18)
C21 B1 1.6147(18)
C22 C23 1.3882(18)
C22 H22 0.9500
C23 C24 1.3852(19)
C23 H23 0.9500
C24 C25 1.3859(19)
C24 H24 0.9500
C25 C26 1.3879(18)
C25 H25 0.9500
C26 H26 0.9500
B1 N2 1.5349(18)
B1 N1 1.6134(17)
N2 H52 0.885(17)
C27 N3 1.3543(17)
C27 C28 1.368(2)
C27 H27 0.9500
C28 C29 1.397(2)
C28 H28 0.9500
C29 C30 1.366(2)
C29 H29 0.9500
C30 C31 1.4112(19)
C30 H30 0.9500
C31 N3 1.3707(17)
C31 C32 1.4216(19)
C32 C33 1.3737(19)
C32 H32 0.9500
C33 N4 1.3445(17)
C33 C34 1.4897(19)
C34 C35 1.392(2)
C34 C39 1.394(2)
C35 C36 1.386(2)
C35 H35 0.9500
C36 C37 1.376(2)
C36 H36 0.9500
C37 C38 1.381(2)
C37 H37 0.9500
C38 C39 1.382(2)
C38 H38 0.9500
C39 H39 0.9500
C40 C41 1.3985(19)
C40 C45 1.4034(19)
C40 B2 1.6266(19)
C41 C42 1.3946(19)
C41 H41 0.9500
C42 C43 1.380(2)
C42 H42 0.9500
C43 C44 1.386(2)
C43 H43 0.9500
C44 C45 1.3880(19)
C44 H44 0.9500
C45 H45 0.9500
C46 C47 1.3988(18)
C46 C51 1.4057(18)
C46 B2 1.6324(19)
C47 C48 1.3875(19)
C47 H47 0.9500
C48 C49 1.387(2)
C48 H48 0.9500
C49 C50 1.387(2)
C49 H49 0.9500
C50 C51 1.3906(19)
C50 H50 0.9500
C51 H51 0.9500
B2 N4 1.5319(18)
B2 N3 1.6111(18)
N4 H53 0.892(19)
